data_7002036
loop_
_publ_author_name
'Dei\&sler, Christine'
'Rominger, Frank'
'Kunz, Doris'

_publ_section_title
;
 Controlling the coordination modes of a new and highly flexible ligand
 bearing two N-heterocyclic carbene moieties at a bipyridine backbone
;
_journal_issue 35
_journal_name_full 'Dalton Transactions'
_journal_page_first 7152
_journal_paper_doi 10.1039/b907041a
_journal_year 2009
_chemical_formula_sum 'C20 H19 Ag B F4 N7'
_chemical_formula_weight 552.10
_chemical_name_common '12 in manuscript'
_chemical_name_systematic
;
?
;
_space_group_IT_number 14
_symmetry_cell_setting monoclinic
_symmetry_space_group_name_Hall '-P 2ybc'
_symmetry_space_group_name_H-M 'P 1 21/c 1'
_atom_sites_solution_hydrogens geom
_atom_sites_solution_primary direct
_atom_sites_solution_secondary difmap
_audit_creation_method SHELXL-97
_cell_angle_alpha 90.00
_cell_angle_beta 105.6380(10)
_cell_angle_gamma 90.00
_cell_formula_units_Z 4
_cell_length_a 12.7785(3)
_cell_length_b 25.2891(6)
_cell_length_c 6.9458(2)
_cell_measurement_temperature 200(2)
_cell_volume 2161.50(10)
_computing_cell_refinement 'Bruker SMART'
_computing_data_collection 'Bruker SMART'
_computing_data_reduction 'Bruker SAINT'
_computing_molecular_graphics 'Bruker SHELXTL'
_computing_publication_material 'Bruker SHELXTL'
_computing_structure_refinement 'SHELXL-97 (Sheldrick, 1997)'
_computing_structure_solution 'SHELXS-97 (Sheldrick, 1990)'
_diffrn_ambient_temperature 200(2)
_diffrn_measured_fraction_theta_full 0.999
_diffrn_measured_fraction_theta_max 0.999
_diffrn_measurement_device_type 'Bruker Smart CCD'
_diffrn_measurement_method 'phi and omega scans'
_diffrn_radiation_monochromator graphite
_diffrn_radiation_source 'fine-focus sealed tube'
_diffrn_radiation_type MoK\a
_diffrn_radiation_wavelength 0.71073
_diffrn_reflns_av_R_equivalents 0.1793
_diffrn_reflns_av_sigmaI/netI 0.1110
_diffrn_reflns_limit_h_max 16
_diffrn_reflns_limit_h_min -16
_diffrn_reflns_limit_k_max 32
_diffrn_reflns_limit_k_min -32
_diffrn_reflns_limit_l_max 9
_diffrn_reflns_limit_l_min -8
_diffrn_reflns_number 22162
_diffrn_reflns_theta_full 27.47
_diffrn_reflns_theta_max 27.47
_diffrn_reflns_theta_min 1.61
_exptl_absorpt_coefficient_mu 0.990
_exptl_absorpt_correction_T_max 0.9709
_exptl_absorpt_correction_T_min 0.6119
_exptl_absorpt_correction_type multi-scan
_exptl_absorpt_process_details
;
Sheldrick, G. M. (2008). <i>SADABS</i>. University of G\"ottingen, Germany.
;
_exptl_crystal_colour pale_yellow
_exptl_crystal_density_diffrn 1.697
_exptl_crystal_density_method 'not measured'
_exptl_crystal_description needle
_exptl_crystal_F_000 1104
_exptl_crystal_size_max 0.55
_exptl_crystal_size_mid 0.05
_exptl_crystal_size_min 0.03
_refine_diff_density_max 1.077
_refine_diff_density_min -1.844
_refine_diff_density_rms 0.165
_refine_ls_extinction_method none
_refine_ls_goodness_of_fit_ref 1.101
_refine_ls_hydrogen_treatment constr
_refine_ls_matrix_type full
_refine_ls_number_parameters 301
_refine_ls_number_reflns 4938
_refine_ls_number_restraints 0
_refine_ls_restrained_S_all 1.101
_refine_ls_R_factor_all 0.1204
_refine_ls_R_factor_gt 0.0685
_refine_ls_shift/su_max 0.001
_refine_ls_shift/su_mean 0.000
_refine_ls_structure_factor_coef Fsqd
_refine_ls_weighting_details 'calc w=1/[\s^2^(Fo^2^)+(0.0558P)^2^+3.0173P] where P=(Fo^2^+2Fc^2^)/3'
_refine_ls_weighting_scheme calc
_refine_ls_wR_factor_gt 0.1416
_refine_ls_wR_factor_ref 0.1653
_reflns_number_gt 3200
_reflns_number_total 4938
_reflns_threshold_expression >2sigma(I)
_cod_data_source_file b907041a.txt
_cod_data_source_block cd17
_cod_depositor_comments
;
The following automatic conversions were performed:
'_symmetry_cell_setting' value 'Monoclinic' changed to 'monoclinic'
according to '/home/saulius/struct/CIF-dictionaries/cif_core.dic'
dictionary named 'cif_core.dic' version 2.4.1 from 2010-06-29.

Automatic conversion script
Id: cif_fix_enum 1527 2010-12-29 10:47:43Z saulius 
;
_cod_original_sg_symbol_H-M P2(1)/c
_cod_database_code 7002036

loop_
_symmetry_equiv_pos_as_xyz
'x, y, z'
'-x, y+1/2, -z+1/2'
'-x, -y, -z'
'x, -y-1/2, z-1/2'

loop_
_atom_site_label
_atom_site_type_symbol
_atom_site_fract_x
_atom_site_fract_y
_atom_site_fract_z
_atom_site_U_iso_or_equiv
_atom_site_adp_type
_atom_site_occupancy
_atom_site_symmetry_multiplicity
_atom_site_calc_flag
_atom_site_refinement_flags
_atom_site_disorder_assembly
_atom_site_disorder_group
Ag1 Ag 0.30546(4) 0.241040(19) 0.02808(7) 0.02953(17) Uani 1 1 d . . .
C1 C 0.5928(6) 0.1020(3) 0.2409(9) 0.0375(16) Uani 1 1 d . . .
H1 H 0.6694 0.1000 0.2949 0.045 Uiso 1 1 calc R . .
C2 C 0.5303(7) 0.0571(3) 0.1884(10) 0.048(2) Uani 1 1 d . . .
H2 H 0.5646 0.0235 0.2082 0.057 Uiso 1 1 calc R . .
C3 C 0.4201(7) 0.0598(3) 0.1083(9) 0.0431(18) Uani 1 1 d . . .
H3 H 0.3769 0.0289 0.0719 0.052 Uiso 1 1 calc R . .
C4 C 0.3755(6) 0.1097(2) 0.0834(8) 0.0294(14) Uani 1 1 d . . .
N5 N 0.4319(5) 0.1534(2) 0.1325(7) 0.0311(12) Uani 1 1 d . . .
N7 N 0.5255(4) 0.2434(2) 0.1931(7) 0.0280(11) Uani 1 1 d . . .
C8 C 0.5600(5) 0.2927(3) 0.2376(8) 0.0278(14) Uani 1 1 d . . .
C9 C 0.6645(5) 0.3048(3) 0.3503(8) 0.0329(15) Uani 1 1 d . . .
H9 H 0.6877 0.3404 0.3775 0.039 Uiso 1 1 calc R . .
C10 C 0.7334(6) 0.2627(3) 0.4211(9) 0.0392(16) Uani 1 1 d . . .
H10 H 0.8059 0.2694 0.4973 0.047 Uiso 1 1 calc R . .
C11 C 0.6983(6) 0.2111(3) 0.3827(9) 0.0378(17) Uani 1 1 d . . .
H11 H 0.7449 0.1822 0.4341 0.045 Uiso 1 1 calc R . .
C14 C 0.5920(5) 0.2028(3) 0.2658(8) 0.0284(14) Uani 1 1 d . . .
C15 C 0.5389(5) 0.1505(3) 0.2116(8) 0.0302(14) Uani 1 1 d . . .
C21 C 0.2154(5) 0.1682(3) -0.0386(8) 0.0293(14) Uani 1 1 d . . .
N22 N 0.2605(5) 0.1190(2) -0.0017(7) 0.0322(12) Uani 1 1 d . . .
C23 C 0.1817(7) 0.0805(3) -0.0509(10) 0.0440(19) Uani 1 1 d . . .
H23 H 0.1927 0.0434 -0.0385 0.053 Uiso 1 1 calc R . .
C24 C 0.0867(7) 0.1054(3) -0.1194(10) 0.048(2) Uani 1 1 d . . .
H24 H 0.0171 0.0895 -0.1648 0.058 Uiso 1 1 calc R . .
N25 N 0.1102(5) 0.1595(2) -0.1113(7) 0.0349(13) Uani 1 1 d . . .
C26 C 0.0292(6) 0.2003(4) -0.1760(11) 0.053(2) Uani 1 1 d . . .
H26A H -0.0152 0.2028 -0.0812 0.079 Uiso 1 1 calc R . .
H26B H -0.0174 0.1915 -0.3089 0.079 Uiso 1 1 calc R . .
H26C H 0.0651 0.2342 -0.1817 0.079 Uiso 1 1 calc R . .
C31 C 0.3707(5) 0.3186(3) 0.0806(8) 0.0291(14) Uani 1 1 d . . .
N32 N 0.4795(4) 0.33110(19) 0.1618(7) 0.0282(12) Uani 1 1 d . . .
C33 C 0.4940(6) 0.3857(3) 0.1644(9) 0.0358(16) Uani 1 1 d . . .
H33 H 0.5608 0.4040 0.2130 0.043 Uiso 1 1 calc R . .
C34 C 0.3963(7) 0.4076(3) 0.0858(10) 0.0410(17) Uani 1 1 d . . .
H34 H 0.3806 0.4442 0.0675 0.049 Uiso 1 1 calc R . .
N35 N 0.3228(5) 0.3662(2) 0.0365(7) 0.0306(12) Uani 1 1 d . . .
C36 C 0.2051(6) 0.3732(3) -0.0507(10) 0.0410(17) Uani 1 1 d . . .
H36A H 0.1739 0.3405 -0.1180 0.061 Uiso 1 1 calc R . .
H36B H 0.1924 0.4022 -0.1477 0.061 Uiso 1 1 calc R . .
H36C H 0.1705 0.3815 0.0557 0.061 Uiso 1 1 calc R . .
N60 N 0.0649(7) -0.1617(4) -0.2593(12) 0.073(2) Uani 1 1 d . . .
C60 C 0.0678(6) -0.1169(4) -0.2737(11) 0.050(2) Uani 1 1 d . . .
C61 C 0.0701(8) -0.0593(4) -0.2987(13) 0.067(3) Uani 1 1 d . . .
H61A H 0.0625 -0.0509 -0.4395 0.100 Uiso 1 1 calc R . .
H61B H 0.1392 -0.0453 -0.2166 0.100 Uiso 1 1 calc R . .
H61C H 0.0099 -0.0433 -0.2567 0.100 Uiso 1 1 calc R . .
B1 B -0.2095(7) 0.0453(3) -0.2825(12) 0.0412(19) Uani 1 1 d . . .
F1 F -0.1140(4) 0.02065(18) -0.1896(7) 0.0575(12) Uani 1 1 d . . .
F2 F -0.1899(4) 0.09567(16) -0.3406(6) 0.0528(11) Uani 1 1 d . . .
F3 F -0.2723(4) 0.0489(2) -0.1474(8) 0.0759(16) Uani 1 1 d . . .
F4 F -0.2638(5) 0.0163(2) -0.4469(8) 0.093(2) Uani 1 1 d . . .

loop_
_atom_site_aniso_label
_atom_site_aniso_U_11
_atom_site_aniso_U_22
_atom_site_aniso_U_33
_atom_site_aniso_U_23
_atom_site_aniso_U_13
_atom_site_aniso_U_12
Ag1 0.0307(3) 0.0261(3) 0.0331(3) -0.0011(2) 0.01087(18) -0.0039(2)
C1 0.041(4) 0.041(4) 0.031(3) 0.007(3) 0.011(3) 0.015(3)
C2 0.072(6) 0.040(4) 0.033(4) 0.004(3) 0.018(4) 0.022(4)
C3 0.070(6) 0.035(4) 0.030(3) 0.003(3) 0.022(4) 0.002(4)
C4 0.046(4) 0.026(4) 0.022(3) 0.003(2) 0.020(3) 0.005(3)
N5 0.039(3) 0.027(3) 0.030(3) 0.003(2) 0.014(2) 0.004(2)
N7 0.033(3) 0.035(3) 0.017(2) 0.002(2) 0.009(2) -0.001(2)
C8 0.037(4) 0.036(4) 0.013(3) 0.000(2) 0.011(2) -0.008(3)
C9 0.035(4) 0.041(4) 0.025(3) -0.004(3) 0.013(3) -0.011(3)
C10 0.027(4) 0.067(5) 0.025(3) -0.005(3) 0.009(3) -0.008(3)
C11 0.032(4) 0.058(5) 0.026(3) 0.010(3) 0.012(3) 0.008(3)
C14 0.029(3) 0.039(4) 0.021(3) 0.000(2) 0.012(3) 0.002(3)
C15 0.038(4) 0.037(4) 0.018(3) 0.002(2) 0.012(3) 0.005(3)
C21 0.039(4) 0.030(4) 0.024(3) -0.005(2) 0.018(3) -0.006(3)
N22 0.044(3) 0.028(3) 0.028(3) -0.002(2) 0.016(2) -0.008(3)
C23 0.062(6) 0.035(4) 0.037(4) -0.005(3) 0.017(4) -0.016(4)
C24 0.060(5) 0.055(5) 0.037(4) -0.013(3) 0.024(4) -0.034(4)
N25 0.038(3) 0.040(3) 0.029(3) -0.006(2) 0.013(2) -0.012(3)
C26 0.035(4) 0.076(6) 0.046(4) -0.009(4) 0.007(3) -0.011(4)
C31 0.034(4) 0.032(4) 0.025(3) -0.003(2) 0.015(3) -0.003(3)
N32 0.039(3) 0.023(3) 0.025(2) -0.004(2) 0.014(2) -0.007(2)
C33 0.043(4) 0.037(4) 0.030(3) -0.007(3) 0.015(3) -0.020(3)
C34 0.057(5) 0.029(4) 0.039(4) -0.003(3) 0.016(3) -0.003(3)
N35 0.042(4) 0.027(3) 0.025(2) -0.003(2) 0.011(2) 0.002(2)
C36 0.045(4) 0.041(4) 0.037(4) 0.003(3) 0.010(3) 0.013(3)
N60 0.063(5) 0.067(6) 0.094(6) 0.016(5) 0.030(4) 0.018(4)
C60 0.037(4) 0.072(6) 0.045(4) 0.004(4) 0.016(3) 0.015(4)
C61 0.083(7) 0.056(6) 0.065(5) -0.003(4) 0.026(5) 0.010(5)
B1 0.045(5) 0.030(4) 0.045(4) 0.010(3) 0.006(4) -0.005(4)
F1 0.040(3) 0.053(3) 0.079(3) 0.018(2) 0.016(2) 0.008(2)
F2 0.064(3) 0.033(2) 0.058(3) 0.0100(19) 0.012(2) -0.008(2)
F3 0.067(4) 0.068(4) 0.111(4) 0.023(3) 0.054(3) 0.012(3)
F4 0.114(5) 0.054(3) 0.081(4) -0.005(3) -0.026(3) -0.031(3)

loop_
_atom_type_symbol
_atom_type_description
_atom_type_scat_dispersion_real
_atom_type_scat_dispersion_imag
_atom_type_scat_source
C C 0.0033 0.0016 'International Tables Vol C Tables 4.2.6.8 and 6.1.1.4'
H H 0.0000 0.0000 'International Tables Vol C Tables 4.2.6.8 and 6.1.1.4'
B B 0.0013 0.0007 'International Tables Vol C Tables 4.2.6.8 and 6.1.1.4'
N N 0.0061 0.0033 'International Tables Vol C Tables 4.2.6.8 and 6.1.1.4'
F F 0.0171 0.0103 'International Tables Vol C Tables 4.2.6.8 and 6.1.1.4'
Ag Ag -0.8971 1.1015 'International Tables Vol C Tables 4.2.6.8 and 6.1.1.4'

loop_
_geom_angle_atom_site_label_1
_geom_angle_atom_site_label_2
_geom_angle_atom_site_label_3
_geom_angle
_geom_angle_site_symmetry_1
_geom_angle_site_symmetry_3
_geom_angle_publ_flag
C31 Ag1 C21 171.3(3) . . ?
C2 C1 C15 117.2(7) . . ?
C3 C2 C1 121.7(7) . . ?
C2 C3 C4 116.3(7) . . ?
N5 C4 C3 124.0(7) . . ?
N5 C4 N22 113.3(5) . . ?
C3 C4 N22 122.7(6) . . ?
C4 N5 C15 119.4(6) . . ?
C8 N7 C14 119.5(6) . . ?
N7 C8 C9 123.1(6) . . ?
N7 C8 N32 113.3(5) . . ?
C9 C8 N32 123.6(6) . . ?
C10 C9 C8 117.0(6) . . ?
C9 C10 C11 121.0(6) . . ?
C10 C11 C14 117.8(6) . . ?
N7 C14 C11 121.5(6) . . ?
N7 C14 C15 112.7(6) . . ?
C11 C14 C15 125.8(6) . . ?
N5 C15 C1 121.5(6) . . ?
N5 C15 C14 113.7(5) . . ?
C1 C15 C14 124.9(6) . . ?
N25 C21 N22 104.7(5) . . ?
N25 C21 Ag1 130.9(5) . . ?
N22 C21 Ag1 124.4(5) . . ?
C21 N22 C23 110.7(6) . . ?
C21 N22 C4 123.7(5) . . ?
C23 N22 C4 125.6(6) . . ?
C24 C23 N22 106.8(7) . . ?
C23 C24 N25 106.4(7) . . ?
C21 N25 C24 111.4(6) . . ?
C21 N25 C26 124.7(6) . . ?
C24 N25 C26 123.9(6) . . ?
N35 C31 N32 103.4(5) . . ?
N35 C31 Ag1 130.7(5) . . ?
N32 C31 Ag1 125.8(4) . . ?
C31 N32 C33 110.3(5) . . ?
C31 N32 C8 123.0(5) . . ?
C33 N32 C8 126.6(6) . . ?
C34 C33 N32 107.4(6) . . ?
C33 C34 N35 106.5(6) . . ?
C31 N35 C34 112.4(6) . . ?
C31 N35 C36 123.5(6) . . ?
C34 N35 C36 124.1(6) . . ?
N60 C60 C61 178.2(9) . . ?
F1 B1 F4 109.6(7) . . ?
F1 B1 F2 110.4(7) . . ?
F4 B1 F2 109.8(6) . . ?
F1 B1 F3 108.3(6) . . ?
F4 B1 F3 109.9(7) . . ?
F2 B1 F3 108.6(7) . . ?

loop_
_geom_bond_atom_site_label_1
_geom_bond_atom_site_label_2
_geom_bond_distance
_geom_bond_site_symmetry_2
_geom_bond_publ_flag
Ag1 C31 2.124(6) . ?
Ag1 C21 2.154(6) . ?
C1 C2 1.380(11) . ?
C1 C15 1.394(9) . ?
C2 C3 1.369(11) . ?
C3 C4 1.376(9) . ?
C4 N5 1.314(8) . ?
C4 N22 1.447(9) . ?
N5 C15 1.332(8) . ?
N7 C8 1.330(8) . ?
N7 C14 1.342(8) . ?
C8 C9 1.388(9) . ?
C8 N32 1.410(8) . ?
C9 C10 1.384(10) . ?
C10 C11 1.384(10) . ?
C11 C14 1.398(9) . ?
C14 C15 1.489(9) . ?
C21 N25 1.321(8) . ?
C21 N22 1.367(8) . ?
N22 C23 1.375(9) . ?
C23 C24 1.336(11) . ?
C24 N25 1.397(9) . ?
N25 C26 1.445(10) . ?
C31 N35 1.348(8) . ?
C31 N32 1.388(8) . ?
N32 C33 1.392(8) . ?
C33 C34 1.339(10) . ?
C34 N35 1.386(9) . ?
N35 C36 1.473(9) . ?
N60 C60 1.139(11) . ?
C60 C61 1.468(13) . ?
B1 F1 1.367(10) . ?
B1 F4 1.376(10) . ?
B1 F2 1.380(9) . ?
B1 F3 1.392(10) . ?
